data_4303771
loop_
_publ_author_name
'Sandip Mukherjee'
'Bappaditya Gole'
'Rajesh Chakrabarty'
'Partha Sarathi Mukherjee'

_publ_section_title
;
CuII-Azide Polymers of Cu3 and Cu6 Building Units: Synthesis, Structures, and
Magnetic Exchange Mechanism
;
_journal_name_full 'Inorganic Chemistry'
_journal_page_first 11325
_journal_page_last 11334
_journal_paper_doi 10.1021/ic901844j
_journal_volume 48
_journal_year 2009
_chemical_formula_moiety 'C12 H32 Cu3 N22'
_chemical_formula_sum 'C12 H32 Cu3 N22'
_chemical_formula_weight 675.22
_chemical_name_systematic
;
 ?
;
_space_group_IT_number 14
_symmetry_cell_setting monoclinic
_symmetry_space_group_name_Hall '-P 2ybc'
_symmetry_space_group_name_H-M 'P 1 21/c 1'
_atom_sites_solution_hydrogens geom
_atom_sites_solution_primary direct
_atom_sites_solution_secondary difmap
_audit_creation_method SHELXL-97
_cell_angle_alpha 90.00
_cell_angle_beta 96.5870(10)
_cell_angle_gamma 90.00
_cell_formula_units_Z 2
_cell_length_a 8.5859(6)
_cell_length_b 8.4242(6)
_cell_length_c 18.4362(13)
_cell_measurement_reflns_used 5451
_cell_measurement_temperature 293(2)
_cell_measurement_theta_max 27.84
_cell_measurement_theta_min 2.22
_cell_volume 1324.68(16)
_computing_cell_refinement 'Bruker SMART'
_computing_data_collection 'Bruker SMART'
_computing_data_reduction 'Bruker SAINT'
_computing_molecular_graphics 'ORTEP-3 for Windows (Farrugia, 1999)'
_computing_publication_material WinGX
_computing_structure_refinement 'SHELXL97 (Sheldrick, 2008)'
_computing_structure_solution 'SHELXS97 (Sheldrick, 2008)'
_diffrn_ambient_temperature 293(2)
_diffrn_measured_fraction_theta_full 0.953
_diffrn_measured_fraction_theta_max 0.953
_diffrn_measurement_device_type 'CCD area detector'
_diffrn_measurement_method 'phi and omega scans'
_diffrn_radiation_monochromator graphite
_diffrn_radiation_source 'fine-focus sealed tube'
_diffrn_radiation_type MoK\a
_diffrn_radiation_wavelength 0.71073
_diffrn_reflns_av_R_equivalents 0.0189
_diffrn_reflns_av_sigmaI/netI 0.0197
_diffrn_reflns_limit_h_max 11
_diffrn_reflns_limit_h_min -11
_diffrn_reflns_limit_k_max 10
_diffrn_reflns_limit_k_min -10
_diffrn_reflns_limit_l_max 23
_diffrn_reflns_limit_l_min -24
_diffrn_reflns_number 10784
_diffrn_reflns_theta_full 28.22
_diffrn_reflns_theta_max 28.22
_diffrn_reflns_theta_min 2.22
_exptl_absorpt_coefficient_mu 2.435
_exptl_absorpt_correction_T_max 0.6164
_exptl_absorpt_correction_T_min 0.4915
_exptl_absorpt_correction_type empirical
_exptl_absorpt_process_details SADABS
_exptl_crystal_colour black
_exptl_crystal_density_diffrn 1.693
_exptl_crystal_density_method 'not measured'
_exptl_crystal_description hexagonal
_exptl_crystal_F_000 690
_exptl_crystal_size_max 0.34
_exptl_crystal_size_mid 0.28
_exptl_crystal_size_min 0.22
_refine_diff_density_max 0.365
_refine_diff_density_min -0.204
_refine_diff_density_rms 0.055
_refine_ls_extinction_method none
_refine_ls_goodness_of_fit_ref 1.084
_refine_ls_hydrogen_treatment constr
_refine_ls_matrix_type full
_refine_ls_number_parameters 173
_refine_ls_number_reflns 3122
_refine_ls_number_restraints 0
_refine_ls_restrained_S_all 1.084
_refine_ls_R_factor_all 0.0298
_refine_ls_R_factor_gt 0.0255
_refine_ls_shift/su_max 0.001
_refine_ls_shift/su_mean 0.000
_refine_ls_structure_factor_coef Fsqd
_refine_ls_weighting_details 'calc w=1/[\s^2^(Fo^2^)+(0.0266P)^2^+0.5226P] where P=(Fo^2^+2Fc^2^)/3'
_refine_ls_weighting_scheme calc
_refine_ls_wR_factor_gt 0.0590
_refine_ls_wR_factor_ref 0.0608
_reflns_number_gt 2821
_reflns_number_total 3122
_reflns_threshold_expression >2\s(I)
_cod_data_source_file ic901844j_si_001_1.cif
_cod_data_source_block Complex1
_cod_database_code 4303771

loop_
_symmetry_equiv_pos_as_xyz
'x, y, z'
'-x, y+1/2, -z+1/2'
'-x, -y, -z'
'x, -y-1/2, z-1/2'

loop_
_atom_site_label
_atom_site_type_symbol
_atom_site_fract_x
_atom_site_fract_y
_atom_site_fract_z
_atom_site_U_iso_or_equiv
_atom_site_adp_type
_atom_site_occupancy
_atom_site_symmetry_multiplicity
_atom_site_calc_flag
_atom_site_refinement_flags
_atom_site_disorder_assembly
_atom_site_disorder_group
Cu2 Cu 0.5000 0.5000 1.0000 0.02854(9) Uani 1 2 d S . .
Cu1 Cu 0.76082(3) 0.29054(3) 0.926898(11) 0.02623(7) Uani 1 1 d . . .
N7 N 0.82201(18) 0.5889(2) 1.00172(8) 0.0315(3) Uani 1 1 d . . .
N4 N 0.7054(2) 0.2334(2) 1.06732(9) 0.0392(4) Uani 1 1 d . . .
N10 N 0.6306(2) 0.6994(2) 1.11696(9) 0.0371(4) Uani 1 1 d . . .
N2 N 0.77109(19) 0.0820(2) 0.87098(9) 0.0342(4) Uani 1 1 d . . .
N1 N 0.79022(18) 0.4010(2) 0.82911(8) 0.0315(3) Uani 1 1 d . . .
N9 N 0.52814(19) 0.6812(2) 1.06810(9) 0.0368(4) Uani 1 1 d . . .
N3 N 0.7724(2) 0.1755(2) 1.02108(9) 0.0426(4) Uani 1 1 d . . .
N6 N 0.72078(18) 0.50027(19) 0.97480(9) 0.0308(3) Uani 1 1 d . . .
N11 N 0.7246(2) 0.7231(3) 1.16556(11) 0.0607(6) Uani 1 1 d . . .
N8 N 0.9174(2) 0.6743(3) 1.02539(12) 0.0538(5) Uani 1 1 d . . .
N5 N 0.6383(3) 0.2897(3) 1.11234(11) 0.0629(6) Uani 1 1 d . . .
C1 C 0.8416(3) 0.2737(3) 0.78155(11) 0.0421(5) Uani 1 1 d . . .
H1A H 0.9529 0.2540 0.7936 0.051 Uiso 1 1 calc R . .
H1B H 0.8235 0.3062 0.7308 0.051 Uiso 1 1 calc R . .
C6 C 0.9255(3) 0.0050(3) 0.89137(14) 0.0500(6) Uani 1 1 d . . .
H6A H 0.9327 -0.0891 0.8626 0.075 Uiso 1 1 calc R . .
H6B H 0.9358 -0.0227 0.9422 0.075 Uiso 1 1 calc R . .
H6C H 1.0077 0.0772 0.8825 0.075 Uiso 1 1 calc R . .
C3 C 0.6391(3) 0.4701(3) 0.79660(13) 0.0518(6) Uani 1 1 d . . .
H3A H 0.6544 0.5249 0.7523 0.078 Uiso 1 1 calc R . .
H3B H 0.6015 0.5434 0.8305 0.078 Uiso 1 1 calc R . .
H3C H 0.5637 0.3868 0.7860 0.078 Uiso 1 1 calc R . .
C4 C 0.9090(3) 0.5292(3) 0.83491(13) 0.0492(6) Uani 1 1 d . . .
H4A H 1.0088 0.4868 0.8546 0.074 Uiso 1 1 calc R . .
H4B H 0.8782 0.6112 0.8665 0.074 Uiso 1 1 calc R . .
H4C H 0.9171 0.5727 0.7873 0.074 Uiso 1 1 calc R . .
C5 C 0.6462(3) -0.0304(3) 0.88659(15) 0.0520(6) Uani 1 1 d . . .
H5A H 0.5457 0.0196 0.8759 0.078 Uiso 1 1 calc R . .
H5B H 0.6614 -0.0600 0.9372 0.078 Uiso 1 1 calc R . .
H5C H 0.6506 -0.1234 0.8568 0.078 Uiso 1 1 calc R . .
C2 C 0.7507(3) 0.1254(3) 0.79281(11) 0.0465(5) Uani 1 1 d . . .
H2A H 0.6404 0.1427 0.7767 0.056 Uiso 1 1 calc R . .
H2B H 0.7875 0.0396 0.7641 0.056 Uiso 1 1 calc R . .

loop_
_atom_site_aniso_label
_atom_site_aniso_U_11
_atom_site_aniso_U_22
_atom_site_aniso_U_33
_atom_site_aniso_U_23
_atom_site_aniso_U_13
_atom_site_aniso_U_12
Cu2 0.01832(15) 0.03402(18) 0.03374(17) -0.01028(13) 0.00496(12) 0.00013(13)
Cu1 0.02787(13) 0.02565(13) 0.02549(11) -0.00168(8) 0.00443(8) 0.00209(9)
N7 0.0272(8) 0.0331(9) 0.0359(8) -0.0051(7) 0.0106(7) -0.0002(7)
N4 0.0395(10) 0.0462(11) 0.0311(8) 0.0091(7) 0.0010(7) -0.0001(8)
N10 0.0273(9) 0.0445(10) 0.0406(9) -0.0158(8) 0.0084(7) -0.0005(7)
N2 0.0336(9) 0.0281(8) 0.0401(9) -0.0062(7) 0.0012(7) 0.0007(7)
N1 0.0311(8) 0.0357(9) 0.0289(7) 0.0019(7) 0.0082(6) 0.0024(7)
N9 0.0273(9) 0.0407(10) 0.0416(9) -0.0152(7) 0.0006(7) 0.0020(7)
N3 0.0452(11) 0.0468(11) 0.0366(9) 0.0114(8) 0.0083(8) 0.0153(9)
N6 0.0218(7) 0.0324(9) 0.0394(8) -0.0088(7) 0.0081(6) -0.0010(6)
N11 0.0418(12) 0.0870(17) 0.0504(12) -0.0241(12) -0.0067(9) -0.0006(11)
N8 0.0378(11) 0.0556(13) 0.0695(13) -0.0238(11) 0.0125(10) -0.0159(10)
N5 0.0789(17) 0.0719(16) 0.0420(11) 0.0015(10) 0.0246(11) 0.0050(13)
C1 0.0446(13) 0.0524(14) 0.0304(10) -0.0072(9) 0.0094(9) 0.0018(10)
C6 0.0438(13) 0.0383(12) 0.0657(15) -0.0135(11) -0.0035(11) 0.0123(10)
C3 0.0436(13) 0.0679(16) 0.0447(12) 0.0222(11) 0.0082(10) 0.0148(12)
C4 0.0580(15) 0.0450(13) 0.0479(12) 0.0031(10) 0.0196(11) -0.0138(11)
C5 0.0513(15) 0.0352(12) 0.0693(16) -0.0048(11) 0.0064(12) -0.0090(11)
C2 0.0521(14) 0.0503(14) 0.0356(11) -0.0146(10) -0.0012(9) -0.0021(11)

loop_
_atom_type_symbol
_atom_type_description
_atom_type_scat_dispersion_real
_atom_type_scat_dispersion_imag
_atom_type_scat_source
C C 0.0033 0.0016 'International Tables Vol C Tables 4.2.6.8 and 6.1.1.4'
H H 0.0000 0.0000 'International Tables Vol C Tables 4.2.6.8 and 6.1.1.4'
N N 0.0061 0.0033 'International Tables Vol C Tables 4.2.6.8 and 6.1.1.4'
Cu Cu 0.3201 1.2651 'International Tables Vol C Tables 4.2.6.8 and 6.1.1.4'

loop_
_geom_angle_atom_site_label_1
_geom_angle_atom_site_label_2
_geom_angle_atom_site_label_3
_geom_angle
_geom_angle_site_symmetry_1
_geom_angle_site_symmetry_3
_geom_angle_publ_flag
N9 Cu2 N9 180.000(1) 3_667 . ?
N9 Cu2 N6 95.55(7) 3_667 3_667 ?
N9 Cu2 N6 84.45(7) . 3_667 ?
N9 Cu2 N6 84.45(7) 3_667 . ?
N9 Cu2 N6 95.55(7) . . ?
N6 Cu2 N6 180.0 3_667 . ?
N3 Cu1 N6 92.22(7) . . ?
N3 Cu1 N2 91.19(7) . . ?
N6 Cu1 N2 172.12(7) . . ?
N3 Cu1 N1 169.89(7) . . ?
N6 Cu1 N1 91.80(7) . . ?
N2 Cu1 N1 86.02(7) . . ?
N8 N7 N6 178.3(2) . . ?
N5 N4 N3 179.4(3) . . ?
N11 N10 N9 176.4(2) . . ?
C2 N2 C5 109.86(17) . . ?
C2 N2 C6 110.95(18) . . ?
C5 N2 C6 108.48(18) . . ?
C2 N2 Cu1 105.77(13) . . ?
C5 N2 Cu1 112.13(13) . . ?
C6 N2 Cu1 109.66(13) . . ?
C4 N1 C1 108.69(16) . . ?
C4 N1 C3 107.81(18) . . ?
C1 N1 C3 110.51(17) . . ?
C4 N1 Cu1 114.63(13) . . ?
C1 N1 Cu1 105.31(12) . . ?
C3 N1 Cu1 109.86(12) . . ?
N10 N9 Cu2 127.24(15) . . ?
N4 N3 Cu1 116.66(14) . . ?
N7 N6 Cu2 124.10(12) . . ?
N7 N6 Cu1 124.68(13) . . ?
Cu2 N6 Cu1 108.25(7) . . ?
N1 C1 C2 108.97(17) . . ?
N1 C1 H1A 109.9 . . ?
C2 C1 H1A 109.9 . . ?
N1 C1 H1B 109.9 . . ?
C2 C1 H1B 109.9 . . ?
H1A C1 H1B 108.3 . . ?
N2 C6 H6A 109.5 . . ?
N2 C6 H6B 109.5 . . ?
H6A C6 H6B 109.5 . . ?
N2 C6 H6C 109.5 . . ?
H6A C6 H6C 109.5 . . ?
H6B C6 H6C 109.5 . . ?
N1 C3 H3A 109.5 . . ?
N1 C3 H3B 109.5 . . ?
H3A C3 H3B 109.5 . . ?
N1 C3 H3C 109.5 . . ?
H3A C3 H3C 109.5 . . ?
H3B C3 H3C 109.5 . . ?
N1 C4 H4A 109.5 . . ?
N1 C4 H4B 109.5 . . ?
H4A C4 H4B 109.5 . . ?
N1 C4 H4C 109.5 . . ?
H4A C4 H4C 109.5 . . ?
H4B C4 H4C 109.5 . . ?
N2 C5 H5A 109.5 . . ?
N2 C5 H5B 109.5 . . ?
H5A C5 H5B 109.5 . . ?
N2 C5 H5C 109.5 . . ?
H5A C5 H5C 109.5 . . ?
H5B C5 H5C 109.5 . . ?
N2 C2 C1 109.62(17) . . ?
N2 C2 H2A 109.7 . . ?
C1 C2 H2A 109.7 . . ?
N2 C2 H2B 109.7 . . ?
C1 C2 H2B 109.7 . . ?
H2A C2 H2B 108.2 . . ?

loop_
_geom_bond_atom_site_label_1
_geom_bond_atom_site_label_2
_geom_bond_distance
_geom_bond_site_symmetry_2
_geom_bond_publ_flag
Cu2 N9 1.9733(16) 3_667 ?
Cu2 N9 1.9733(16) . ?
Cu2 N6 2.0028(15) 3_667 ?
Cu2 N6 2.0028(15) . ?
Cu1 N3 1.9810(17) . ?
Cu1 N6 2.0222(15) . ?
Cu1 N2 2.0442(16) . ?
Cu1 N1 2.0698(15) . ?
N7 N8 1.139(2) . ?
N7 N6 1.209(2) . ?
N4 N5 1.164(3) . ?
N4 N3 1.187(2) . ?
N10 N11 1.153(3) . ?
N10 N9 1.195(2) . ?
N2 C2 1.478(3) . ?
N2 C5 1.483(3) . ?
N2 C6 1.485(3) . ?
N1 C4 1.481(3) . ?
N1 C1 1.484(3) . ?
N1 C3 1.484(3) . ?
C1 C2 1.500(3) . ?
C1 H1A 0.9700 . ?
C1 H1B 0.9700 . ?
C6 H6A 0.9600 . ?
C6 H6B 0.9600 . ?
C6 H6C 0.9600 . ?
C3 H3A 0.9600 . ?
C3 H3B 0.9600 . ?
C3 H3C 0.9600 . ?
C4 H4A 0.9600 . ?
C4 H4B 0.9600 . ?
C4 H4C 0.9600 . ?
C5 H5A 0.9600 . ?
C5 H5B 0.9600 . ?
C5 H5C 0.9600 . ?
C2 H2A 0.9700 . ?
C2 H2B 0.9700 . ?

loop_
_geom_torsion_atom_site_label_1
_geom_torsion_atom_site_label_2
_geom_torsion_atom_site_label_3
_geom_torsion_atom_site_label_4
_geom_torsion
_geom_torsion_site_symmetry_1
_geom_torsion_site_symmetry_2
_geom_torsion_site_symmetry_3
_geom_torsion_site_symmetry_4
_geom_torsion_publ_flag
N3 Cu1 N2 C2 175.17(14) . . . . ?
N6 Cu1 N2 C2 59.6(5) . . . . ?
N1 Cu1 N2 C2 -14.55(13) . . . . ?
N3 Cu1 N2 C5 55.44(15) . . . . ?
N6 Cu1 N2 C5 -60.1(5) . . . . ?
N1 Cu1 N2 C5 -134.28(15) . . . . ?
N3 Cu1 N2 C6 -65.13(16) . . . . ?
N6 Cu1 N2 C6 179(16) . . . . ?
N1 Cu1 N2 C6 105.15(15) . . . . ?
N3 Cu1 N1 C4 -59.2(5) . . . . ?
N6 Cu1 N1 C4 54.19(15) . . . . ?
N2 Cu1 N1 C4 -133.40(15) . . . . ?
N3 Cu1 N1 C1 60.2(5) . . . . ?
N6 Cu1 N1 C1 173.60(13) . . . . ?
N2 Cu1 N1 C1 -13.98(13) . . . . ?
N3 Cu1 N1 C3 179.2(4) . . . . ?
N6 Cu1 N1 C3 -67.37(15) . . . . ?
N2 Cu1 N1 C3 105.04(15) . . . . ?
N11 N10 N9 Cu2 -164(4) . . . . ?
N9 Cu2 N9 N10 -93(100) 3_667 . . . ?
N6 Cu2 N9 N10 130.9(2) 3_667 . . . ?
N6 Cu2 N9 N10 -49.1(2) . . . . ?
N5 N4 N3 Cu1 75(23) . . . . ?
N6 Cu1 N3 N4 24.77(18) . . . . ?
N2 Cu1 N3 N4 -148.11(18) . . . . ?
N1 Cu1 N3 N4 138.1(4) . . . . ?
N8 N7 N6 Cu2 -113(7) . . . . ?
N8 N7 N6 Cu1 89(7) . . . . ?
N9 Cu2 N6 N7 -177.20(17) 3_667 . . . ?
N9 Cu2 N6 N7 2.80(17) . . . . ?
N6 Cu2 N6 N7 -48(100) 3_667 . . . ?
N9 Cu2 N6 Cu1 -15.98(8) 3_667 . . . ?
N9 Cu2 N6 Cu1 164.02(8) . . . . ?
N6 Cu2 N6 Cu1 113(42) 3_667 . . . ?
N3 Cu1 N6 N7 87.13(17) . . . . ?
N2 Cu1 N6 N7 -157.4(4) . . . . ?
N1 Cu1 N6 N7 -83.59(17) . . . . ?
N3 Cu1 N6 Cu2 -73.95(9) . . . . ?
N2 Cu1 N6 Cu2 41.6(5) . . . . ?
N1 Cu1 N6 Cu2 115.32(8) . . . . ?
C4 N1 C1 C2 163.34(18) . . . . ?
C3 N1 C1 C2 -78.5(2) . . . . ?
Cu1 N1 C1 C2 40.06(19) . . . . ?
C5 N2 C2 C1 162.23(19) . . . . ?
C6 N2 C2 C1 -77.8(2) . . . . ?
Cu1 N2 C2 C1 41.0(2) . . . . ?
N1 C1 C2 N2 -56.1(2) . . . . ?
